data_2216300
loop_
_publ_author_name
'Neuba, Adam'
'Fl\"orke, Ulrich'
'Henkel, Gerald'

_publ_section_title
;
 2',2'-(2,2'-Dithiodiphenylene)bis(1,1,3,3-tetramethylguanidine)
;
_journal_coeditor_code BT2590
_journal_issue 12
_journal_name_full 'Acta Crystallographica Section E'
_journal_page_first o4661
_journal_page_last o4661
_journal_paper_doi 10.1107/S1600536807056486
_journal_volume 63
_journal_year 2007
_chemical_formula_iupac 'C22 H32 N6 S2'
_chemical_formula_moiety 'C22 H32 N6 S2'
_chemical_formula_sum 'C22 H32 N6 S2'
_chemical_formula_weight 444.66
_chemical_name_systematic
;
2',2'-(2,2'-Dithiodiphenylene)bis(1,1,3,3-tetramethylguanidine)
;
_space_group_IT_number 14
_symmetry_cell_setting monoclinic
_symmetry_space_group_name_Hall '-P 2yn'
_symmetry_space_group_name_H-M 'P 1 21/n 1'
_atom_sites_solution_hydrogens difmap
_atom_sites_solution_primary direct
_atom_sites_solution_secondary difmap
_audit_creation_method SHELXL-97
_cell_angle_alpha 90.00
_cell_angle_beta 115.630(3)
_cell_angle_gamma 90.00
_cell_formula_units_Z 4
_cell_length_a 10.5755(15)
_cell_length_b 20.287(3)
_cell_length_c 12.1172(17)
_cell_measurement_reflns_used 943
_cell_measurement_temperature 153(2)
_cell_measurement_theta_max 25.98
_cell_measurement_theta_min 2.36
_cell_volume 2343.9(6)
_computing_cell_refinement 'SAINT (Bruker, 2002)'
_computing_data_collection 'SMART (Bruker, 2002)'
_computing_data_reduction 'SAINT (Bruker, 2002)'
_computing_molecular_graphics 'SHELXTL (Bruker, 2002)'
_computing_publication_material 'SHELXTL (Bruker, 2002)'
_computing_structure_refinement 'SHELXTL (Bruker, 2002)'
_computing_structure_solution 'SHELXTL (Bruker, 2002)'
_diffrn_ambient_temperature 153(2)
_diffrn_measured_fraction_theta_full 0.998
_diffrn_measured_fraction_theta_max 0.998
_diffrn_measurement_device_type 'Bruker SMART APEX'
_diffrn_measurement_method '\f and \w'
_diffrn_radiation_monochromator graphite
_diffrn_radiation_source 'sealed tube'
_diffrn_radiation_type MoK\a
_diffrn_radiation_wavelength 0.71073
_diffrn_reflns_av_R_equivalents 0.0563
_diffrn_reflns_av_sigmaI/netI 0.0583
_diffrn_reflns_limit_h_max 13
_diffrn_reflns_limit_h_min -13
_diffrn_reflns_limit_k_max 24
_diffrn_reflns_limit_k_min -26
_diffrn_reflns_limit_l_max 15
_diffrn_reflns_limit_l_min -15
_diffrn_reflns_number 20441
_diffrn_reflns_theta_full 27.87
_diffrn_reflns_theta_max 27.87
_diffrn_reflns_theta_min 2.01
_diffrn_standards_decay_% 0
_diffrn_standards_interval_time 430
_diffrn_standards_number 2827
_exptl_absorpt_coefficient_mu 0.248
_exptl_absorpt_correction_T_max 0.9687
_exptl_absorpt_correction_T_min 0.9072
_exptl_absorpt_correction_type multi-scan
_exptl_absorpt_process_details '(SADABS; Bruker, 2002)'
_exptl_crystal_colour colourless
_exptl_crystal_density_diffrn 1.260
_exptl_crystal_density_method 'not measured'
_exptl_crystal_description prism
_exptl_crystal_F_000 952
_exptl_crystal_size_max 0.40
_exptl_crystal_size_mid 0.18
_exptl_crystal_size_min 0.15
_refine_diff_density_max 0.431
_refine_diff_density_min -0.263
_refine_ls_extinction_method none
_refine_ls_goodness_of_fit_ref 1.045
_refine_ls_hydrogen_treatment constr
_refine_ls_matrix_type full
_refine_ls_number_parameters 279
_refine_ls_number_reflns 5564
_refine_ls_number_restraints 0
_refine_ls_restrained_S_all 1.045
_refine_ls_R_factor_all 0.0754
_refine_ls_R_factor_gt 0.0501
_refine_ls_shift/su_max 0.000
_refine_ls_shift/su_mean 0.000
_refine_ls_structure_factor_coef Fsqd
_refine_ls_weighting_details 'calc w=1/[\s^2^(Fo^2^)+(0.0467P)^2^+0.561P] where P=(Fo^2^+2Fc^2^)/3'
_refine_ls_weighting_scheme calc
_refine_ls_wR_factor_gt 0.1026
_refine_ls_wR_factor_ref 0.1113
_reflns_number_gt 4239
_reflns_number_total 5564
_reflns_threshold_expression I>2\s(I)
_cod_data_source_file bt2590.cif
_cod_data_source_block I
_cod_original_sg_symbol_H-M 'P 21/n'
_cod_database_code 2216300
_cod_database_fobs_code 2216300

loop_
_symmetry_equiv_pos_as_xyz
'x, y, z'
'-x+1/2, y+1/2, -z+1/2'
'-x, -y, -z'
'x-1/2, -y-1/2, z-1/2'

loop_
_atom_site_type_symbol
_atom_site_label
_atom_site_fract_x
_atom_site_fract_y
_atom_site_fract_z
_atom_site_U_iso_or_equiv
_atom_site_adp_type
_atom_site_calc_flag
_atom_site_refinement_flags
_atom_site_occupancy
S S1 0.68592(5) 0.05490(2) 0.32568(4) 0.02068(13) Uani d . 1
S S2 0.51780(5) 0.09196(3) 0.34599(4) 0.02214(13) Uani d . 1
N N1 1.01232(18) -0.05928(9) 0.20495(15) 0.0251(4) Uani d . 1
N N2 0.79520(18) -0.04220(8) 0.04109(15) 0.0225(4) Uani d . 1
N N3 0.87386(17) 0.02417(8) 0.22101(14) 0.0200(4) Uani d . 1
N N4 0.36222(17) 0.15798(8) 0.45061(14) 0.0209(4) Uani d . 1
N N5 0.37622(18) 0.12855(8) 0.64576(14) 0.0227(4) Uani d . 1
N N6 0.16183(17) 0.14341(8) 0.47691(14) 0.0186(4) Uani d . 1
C C1 1.0130(3) -0.13010(11) 0.1837(2) 0.0378(6) Uani d . 1
H H1A 0.9207 -0.1437 0.1214 0.057 Uiso calc R 1
H H1B 1.0341 -0.1538 0.2601 0.057 Uiso calc R 1
H H1C 1.0846 -0.1403 0.1553 0.057 Uiso calc R 1
C C2 1.1303(2) -0.03492(12) 0.31433(19) 0.0307(5) Uani d . 1
H H2A 1.1362 0.0131 0.3094 0.046 Uiso calc R 1
H H2B 1.2174 -0.0549 0.3202 0.046 Uiso calc R 1
H H2C 1.1167 -0.0466 0.3869 0.046 Uiso calc R 1
C C3 0.8352(3) -0.05515(12) -0.0568(2) 0.0331(5) Uani d . 1
H H3A 0.8071 -0.0179 -0.1140 0.050 Uiso calc R 1
H H3B 0.7886 -0.0954 -0.1002 0.050 Uiso calc R 1
H H3C 0.9371 -0.0609 -0.0226 0.050 Uiso calc R 1
C C4 0.6475(2) -0.02957(11) 0.00192(19) 0.0260(5) Uani d . 1
H H4A 0.6287 -0.0243 0.0738 0.039 Uiso calc R 1
H H4B 0.5928 -0.0667 -0.0475 0.039 Uiso calc R 1
H H4C 0.6209 0.0108 -0.0472 0.039 Uiso calc R 1
C C5 0.8917(2) -0.02292(10) 0.15610(17) 0.0194(4) Uani d . 1
C C6 0.78954(19) 0.07873(9) 0.16245(16) 0.0180(4) Uani d . 1
C C7 0.8017(2) 0.11356(10) 0.06772(17) 0.0225(4) Uani d . 1
H H7A 0.8628 0.0977 0.0349 0.027 Uiso calc R 1
C C8 0.7259(2) 0.17066(10) 0.02134(18) 0.0247(5) Uani d . 1
H H8A 0.7351 0.1935 -0.0433 0.030 Uiso calc R 1
C C9 0.6368(2) 0.19488(10) 0.06818(19) 0.0251(5) Uani d . 1
H H9A 0.5852 0.2342 0.0362 0.030 Uiso calc R 1
C C10 0.6235(2) 0.16119(10) 0.16236(18) 0.0211(4) Uani d . 1
H H10A 0.5630 0.1777 0.1954 0.025 Uiso calc R 1
C C11 0.6983(2) 0.10353(9) 0.20831(16) 0.0176(4) Uani d . 1
C C12 0.5868(2) 0.16061(9) 0.44668(17) 0.0191(4) Uani d . 1
C C13 0.7171(2) 0.18895(10) 0.47664(18) 0.0238(4) Uani d . 1
H H13A 0.7743 0.1736 0.4395 0.029 Uiso calc R 1
C C14 0.7631(2) 0.24002(10) 0.56157(19) 0.0261(5) Uani d . 1
H H14A 0.8520 0.2597 0.5824 0.031 Uiso calc R 1
C C15 0.6796(2) 0.26212(10) 0.61570(19) 0.0259(5) Uani d . 1
H H15A 0.7132 0.2956 0.6764 0.031 Uiso calc R 1
C C16 0.5475(2) 0.23565(10) 0.58163(18) 0.0226(4) Uani d . 1
H H16A 0.4895 0.2525 0.6169 0.027 Uiso calc R 1
C C17 0.4975(2) 0.18421(9) 0.49564(17) 0.0191(4) Uani d . 1
C C18 0.3047(2) 0.14459(9) 0.52355(17) 0.0180(4) Uani d . 1
C C19 0.5133(2) 0.09729(11) 0.6920(2) 0.0305(5) Uani d . 1
H H19A 0.5245 0.0757 0.6243 0.046 Uiso calc R 1
H H19B 0.5213 0.0643 0.7538 0.046 Uiso calc R 1
H H19C 0.5866 0.1307 0.7289 0.046 Uiso calc R 1
C C20 0.3339(3) 0.15266(12) 0.73751(19) 0.0337(6) Uani d . 1
H H20A 0.2501 0.1803 0.6981 0.051 Uiso calc R 1
H H20B 0.4101 0.1788 0.7984 0.051 Uiso calc R 1
H H20C 0.3128 0.1152 0.7779 0.051 Uiso calc R 1
C C21 0.0864(2) 0.09764(10) 0.51975(19) 0.0250(5) Uani d . 1
H H21A 0.1536 0.0692 0.5834 0.038 Uiso calc R 1
H H21B 0.0231 0.0705 0.4511 0.038 Uiso calc R 1
H H21C 0.0317 0.1225 0.5535 0.038 Uiso calc R 1
C C22 0.0808(2) 0.17019(10) 0.35497(17) 0.0239(5) Uani d . 1
H H22A 0.1271 0.2099 0.3442 0.036 Uiso calc R 1
H H22B -0.0136 0.1815 0.3450 0.036 Uiso calc R 1
H H22C 0.0743 0.1373 0.2936 0.036 Uiso calc R 1

loop_
_atom_site_aniso_label
_atom_site_aniso_U_11
_atom_site_aniso_U_22
_atom_site_aniso_U_33
_atom_site_aniso_U_12
_atom_site_aniso_U_13
_atom_site_aniso_U_23
S1 0.0213(3) 0.0206(3) 0.0221(2) 0.0033(2) 0.0112(2) 0.00143(19)
S2 0.0185(3) 0.0248(3) 0.0251(3) -0.0038(2) 0.0112(2) -0.0077(2)
N1 0.0198(10) 0.0273(10) 0.0250(9) 0.0080(8) 0.0068(7) 0.0019(7)
N2 0.0180(9) 0.0262(10) 0.0207(8) 0.0019(7) 0.0061(7) -0.0027(7)
N3 0.0170(9) 0.0233(9) 0.0184(8) 0.0045(7) 0.0064(7) 0.0016(7)
N4 0.0166(9) 0.0234(9) 0.0216(8) -0.0016(7) 0.0073(7) -0.0035(7)
N5 0.0192(9) 0.0266(10) 0.0196(8) 0.0010(7) 0.0058(7) 0.0046(7)
N6 0.0153(9) 0.0204(9) 0.0189(8) -0.0003(7) 0.0063(7) 0.0017(6)
C1 0.0435(15) 0.0302(13) 0.0380(13) 0.0186(11) 0.0160(12) 0.0047(10)
C2 0.0184(11) 0.0430(14) 0.0270(11) 0.0099(10) 0.0062(9) 0.0052(10)
C3 0.0355(14) 0.0376(14) 0.0278(11) 0.0018(11) 0.0153(10) -0.0067(10)
C4 0.0163(11) 0.0294(12) 0.0273(11) -0.0019(9) 0.0047(9) 0.0008(9)
C5 0.0156(10) 0.0233(10) 0.0197(9) 0.0012(8) 0.0080(8) 0.0024(8)
C6 0.0130(10) 0.0199(10) 0.0169(9) -0.0008(8) 0.0026(8) -0.0027(7)
C7 0.0173(11) 0.0273(11) 0.0230(10) -0.0011(9) 0.0090(8) -0.0012(8)
C8 0.0238(12) 0.0254(11) 0.0223(10) -0.0038(9) 0.0075(9) 0.0039(8)
C9 0.0252(12) 0.0168(10) 0.0279(11) 0.0014(9) 0.0065(9) 0.0011(8)
C10 0.0170(10) 0.0199(10) 0.0244(10) 0.0009(8) 0.0071(8) -0.0027(8)
C11 0.0164(10) 0.0166(10) 0.0170(9) -0.0018(8) 0.0047(8) -0.0018(7)
C12 0.0182(10) 0.0185(10) 0.0192(9) -0.0016(8) 0.0067(8) -0.0014(8)
C13 0.0191(11) 0.0268(11) 0.0278(11) -0.0011(9) 0.0124(9) -0.0006(9)
C14 0.0190(11) 0.0262(12) 0.0299(11) -0.0051(9) 0.0075(9) -0.0008(9)
C15 0.0290(12) 0.0205(11) 0.0259(11) -0.0047(9) 0.0098(9) -0.0033(8)
C16 0.0240(12) 0.0211(11) 0.0233(10) 0.0015(9) 0.0108(9) -0.0012(8)
C17 0.0174(10) 0.0204(10) 0.0192(9) 0.0010(8) 0.0077(8) 0.0032(8)
C18 0.0183(10) 0.0149(10) 0.0197(9) -0.0006(8) 0.0072(8) -0.0025(7)
C19 0.0202(12) 0.0297(12) 0.0330(12) 0.0018(9) 0.0035(9) 0.0111(9)
C20 0.0364(14) 0.0420(14) 0.0222(11) 0.0000(11) 0.0122(10) 0.0013(9)
C21 0.0198(11) 0.0256(11) 0.0303(11) -0.0007(9) 0.0115(9) 0.0019(9)
C22 0.0195(11) 0.0267(11) 0.0209(10) 0.0000(9) 0.0045(8) 0.0003(8)

loop_
_atom_type_symbol
_atom_type_description
_atom_type_scat_dispersion_real
_atom_type_scat_dispersion_imag
_atom_type_scat_source
C C 0.0033 0.0016 'International Tables Vol C Tables 4.2.6.8 and 6.1.1.4'
H H 0.0000 0.0000 'International Tables Vol C Tables 4.2.6.8 and 6.1.1.4'
N N 0.0061 0.0033 'International Tables Vol C Tables 4.2.6.8 and 6.1.1.4'
S S 0.1246 0.1234 'International Tables Vol C Tables 4.2.6.8 and 6.1.1.4'

loop_
_geom_angle_atom_site_label_1
_geom_angle_atom_site_label_2
_geom_angle_atom_site_label_3
_geom_angle
C11 S1 S2 105.12(7)
C12 S2 S1 104.45(7)
C5 N1 C2 118.82(17)
C5 N1 C1 121.96(18)
C2 N1 C1 115.22(17)
C5 N2 C4 120.20(17)
C5 N2 C3 121.95(18)
C4 N2 C3 114.90(17)
C5 N3 C6 119.92(16)
C18 N4 C17 121.01(16)
C18 N5 C20 122.38(17)
C18 N5 C19 120.56(17)
C20 N5 C19 116.01(17)
C18 N6 C22 118.29(16)
C18 N6 C21 122.81(16)
C22 N6 C21 115.25(16)
N1 C1 H1A 109.5
N1 C1 H1B 109.5
H1A C1 H1B 109.5
N1 C1 H1C 109.5
H1A C1 H1C 109.5
H1B C1 H1C 109.5
N1 C2 H2A 109.5
N1 C2 H2B 109.5
H2A C2 H2B 109.5
N1 C2 H2C 109.5
H2A C2 H2C 109.5
H2B C2 H2C 109.5
N2 C3 H3A 109.5
N2 C3 H3B 109.5
H3A C3 H3B 109.5
N2 C3 H3C 109.5
H3A C3 H3C 109.5
H3B C3 H3C 109.5
N2 C4 H4A 109.5
N2 C4 H4B 109.5
H4A C4 H4B 109.5
N2 C4 H4C 109.5
H4A C4 H4C 109.5
H4B C4 H4C 109.5
N3 C5 N1 119.09(17)
N3 C5 N2 125.52(18)
N1 C5 N2 115.33(17)
C11 C6 C7 117.88(18)
C11 C6 N3 118.59(17)
C7 C6 N3 123.24(18)
C8 C7 C6 120.92(19)
C8 C7 H7A 119.5
C6 C7 H7A 119.5
C7 C8 C9 120.58(19)
C7 C8 H8A 119.7
C9 C8 H8A 119.7
C8 C9 C10 119.46(19)
C8 C9 H9A 120.3
C10 C9 H9A 120.3
C11 C10 C9 120.12(19)
C11 C10 H10A 119.9
C9 C10 H10A 119.9
C10 C11 C6 121.03(18)
C10 C11 S1 124.17(15)
C6 C11 S1 114.79(14)
C13 C12 C17 121.51(18)
C13 C12 S2 124.60(15)
C17 C12 S2 113.89(15)
C12 C13 C14 119.45(19)
C12 C13 H13A 120.3
C14 C13 H13A 120.3
C15 C14 C13 120.1(2)
C15 C14 H14A 119.9
C13 C14 H14A 119.9
C14 C15 C16 120.16(19)
C14 C15 H15A 119.9
C16 C15 H15A 119.9
C15 C16 C17 121.10(19)
C15 C16 H16A 119.5
C17 C16 H16A 119.5
N4 C17 C12 117.98(17)
N4 C17 C16 124.39(18)
C12 C17 C16 117.52(18)
N4 C18 N6 118.79(17)
N4 C18 N5 125.39(18)
N6 C18 N5 115.77(17)
N5 C19 H19A 109.5
N5 C19 H19B 109.5
H19A C19 H19B 109.5
N5 C19 H19C 109.5
H19A C19 H19C 109.5
H19B C19 H19C 109.5
N5 C20 H20A 109.5
N5 C20 H20B 109.5
H20A C20 H20B 109.5
N5 C20 H20C 109.5
H20A C20 H20C 109.5
H20B C20 H20C 109.5
N6 C21 H21A 109.5
N6 C21 H21B 109.5
H21A C21 H21B 109.5
N6 C21 H21C 109.5
H21A C21 H21C 109.5
H21B C21 H21C 109.5
N6 C22 H22A 109.5
N6 C22 H22B 109.5
H22A C22 H22B 109.5
N6 C22 H22C 109.5
H22A C22 H22C 109.5
H22B C22 H22C 109.5

loop_
_geom_bond_atom_site_label_1
_geom_bond_atom_site_label_2
_geom_bond_distance
S1 C11 1.7814(19)
S1 S2 2.0410(8)
S2 C12 1.7862(19)
N1 C5 1.367(3)
N1 C2 1.458(3)
N1 C1 1.460(3)
N2 C5 1.381(2)
N2 C4 1.445(3)
N2 C3 1.446(3)
N3 C5 1.302(2)
N3 C6 1.406(2)
N4 C18 1.300(2)
N4 C17 1.398(3)
N5 C18 1.379(2)
N5 C20 1.451(3)
N5 C19 1.455(3)
N6 C18 1.366(2)
N6 C22 1.455(2)
N6 C21 1.458(2)
C1 H1A 0.9800
C1 H1B 0.9800
C1 H1C 0.9800
C2 H2A 0.9800
C2 H2B 0.9800
C2 H2C 0.9800
C3 H3A 0.9800
C3 H3B 0.9800
C3 H3C 0.9800
C4 H4A 0.9800
C4 H4B 0.9800
C4 H4C 0.9800
C6 C11 1.399(3)
C6 C7 1.400(3)
C7 C8 1.382(3)
C7 H7A 0.9500
C8 C9 1.383(3)
C8 H8A 0.9500
C9 C10 1.389(3)
C9 H9A 0.9500
C10 C11 1.387(3)
C10 H10A 0.9500
C12 C13 1.388(3)
C12 C17 1.399(3)
C13 C14 1.391(3)
C13 H13A 0.9500
C14 C15 1.382(3)
C14 H14A 0.9500
C15 C16 1.383(3)
C15 H15A 0.9500
C16 C17 1.406(3)
C16 H16A 0.9500
C19 H19A 0.9800
C19 H19B 0.9800
C19 H19C 0.9800
C20 H20A 0.9800
C20 H20B 0.9800
C20 H20C 0.9800
C21 H21A 0.9800
C21 H21B 0.9800
C21 H21C 0.9800
C22 H22A 0.9800
C22 H22B 0.9800
C22 H22C 0.9800

loop_
_geom_hbond_atom_site_label_D
_geom_hbond_atom_site_label_H
_geom_hbond_atom_site_label_A
_geom_hbond_site_symmetry_A
_geom_hbond_distance_DH
_geom_hbond_distance_HA
_geom_hbond_distance_DA
_geom_hbond_angle_DHA
C21 H21A S1 3_656 0.98 2.97 3.871(2) 153.6

loop_
_geom_torsion_atom_site_label_1
_geom_torsion_atom_site_label_2
_geom_torsion_atom_site_label_3
_geom_torsion_atom_site_label_4
_geom_torsion
C11 S1 S2 C12 -83.80(9)
C6 N3 C5 N1 152.24(18)
C6 N3 C5 N2 -30.7(3)
C2 N1 C5 N3 -14.4(3)
C1 N1 C5 N3 142.0(2)
C2 N1 C5 N2 168.24(18)
C1 N1 C5 N2 -35.4(3)
C4 N2 C5 N3 -24.1(3)
C3 N2 C5 N3 135.4(2)
C4 N2 C5 N1 153.02(18)
C3 N2 C5 N1 -47.4(3)
C5 N3 C6 C11 138.50(19)
C5 N3 C6 C7 -47.8(3)
C11 C6 C7 C8 0.1(3)
N3 C6 C7 C8 -173.61(18)
C6 C7 C8 C9 0.4(3)
C7 C8 C9 C10 -0.2(3)
C8 C9 C10 C11 -0.4(3)
C9 C10 C11 C6 0.9(3)
C9 C10 C11 S1 -178.14(15)
C7 C6 C11 C10 -0.8(3)
N3 C6 C11 C10 173.27(17)
C7 C6 C11 S1 178.38(14)
N3 C6 C11 S1 -7.6(2)
S2 S1 C11 C10 10.99(18)
S2 S1 C11 C6 -168.11(13)
S1 S2 C12 C13 13.49(19)
S1 S2 C12 C17 -166.00(13)
C17 C12 C13 C14 3.0(3)
S2 C12 C13 C14 -176.43(16)
C12 C13 C14 C15 0.1(3)
C13 C14 C15 C16 -2.9(3)
C14 C15 C16 C17 2.6(3)
C18 N4 C17 C12 139.44(19)
C18 N4 C17 C16 -44.6(3)
C13 C12 C17 N4 172.95(18)
S2 C12 C17 N4 -7.5(2)
C13 C12 C17 C16 -3.3(3)
S2 C12 C17 C16 176.22(14)
C15 C16 C17 N4 -175.52(18)
C15 C16 C17 C12 0.4(3)
C17 N4 C18 N6 155.42(18)
C17 N4 C18 N5 -27.3(3)
C22 N6 C18 N4 -12.5(3)
C21 N6 C18 N4 144.97(19)
C22 N6 C18 N5 170.00(17)
C21 N6 C18 N5 -32.6(3)
C20 N5 C18 N4 140.4(2)
C19 N5 C18 N4 -27.4(3)
C20 N5 C18 N6 -42.3(3)
C19 N5 C18 N6 149.93(18)

loop_
_cod_related_entry_id
_cod_related_entry_database
_cod_related_entry_code
1 ChemSpider 21120500
